data_2007491
loop_
_publ_author_name
'Selvaraju, R.'
'Panchanatheswaran, K.'
'Parthasarathi, V.'

_publ_section_title
;
 Dichlorobis(triphenylphosphine oxide)tin(II)
;
_journal_issue 7
_journal_name_full 'Acta Crystallographica Section C'
_journal_page_first 905
_journal_page_last 906
_journal_paper_doi 10.1107/S0108270198000328
_journal_volume 54
_journal_year 1998
_chemical_formula_iupac '[Sn Cl2 (C18 H15 O1 P1)2]'
_chemical_formula_moiety 'C36 H30 Cl2 O2 P2 Sn1'
_chemical_formula_structural '[(C~6~H~5~)~3~PO]~2~SnCl~2~'
_chemical_formula_sum 'C36 H30 Cl2 O2 P2 Sn'
_chemical_formula_weight 746.13
_chemical_melting_point 123
_chemical_name_common BistriphenylphosphineoxidetinIIchloride
_chemical_name_systematic
;
 ?
;
_space_group_IT_number 14
_symmetry_cell_setting monoclinic
_symmetry_space_group_name_Hall '-P 2yn'
_symmetry_space_group_name_H-M 'P 1 21/n 1'
_audit_creation_method SHELXL
_cell_angle_alpha 90.00
_cell_angle_beta 91.29(2)
_cell_angle_gamma 90.00
_cell_formula_units_Z 4
_cell_length_a 14.354(5)
_cell_length_b 13.594(4)
_cell_length_c 17.501(3)
_cell_measurement_reflns_used 25
_cell_measurement_temperature 298(2)
_cell_measurement_theta_max 22
_cell_measurement_theta_min 2
_cell_volume 3414.1(17)
_computing_cell_refinement 'CAD-4 Software'
_computing_data_collection 'CAD-4 Software (Enraf-Nonius, 1989)'
_computing_data_reduction 'MolEN (Fair, 1990)'
_computing_molecular_graphics 'ZORTEP (Zsolnai, 1997)'
_computing_publication_material SHELXL93
_computing_structure_refinement 'SHELXL93 (Sheldrick, 1993)'
_computing_structure_solution 'SHELXS86 (Sheldrick, 1990)'
_diffrn_ambient_temperature 298(2)
_diffrn_measurement_device 'Enraf-Nonius CAD-4'
_diffrn_measurement_method \w-2\q
_diffrn_radiation_monochromator graphite
_diffrn_radiation_source 'fine-focus sealed tube'
_diffrn_radiation_type MoK\a
_diffrn_radiation_wavelength 0.71069
_diffrn_reflns_av_R_equivalents 0.015
_diffrn_reflns_av_sigmaI/netI 0.037
_diffrn_reflns_limit_h_max 15
_diffrn_reflns_limit_h_min 0
_diffrn_reflns_limit_k_max 16
_diffrn_reflns_limit_k_min 0
_diffrn_reflns_limit_l_max 20
_diffrn_reflns_limit_l_min -20
_diffrn_reflns_number 6020
_diffrn_reflns_theta_max 25
_diffrn_reflns_theta_min 2.06
_diffrn_standards_decay_% 0
_diffrn_standards_interval_count 100
_diffrn_standards_number 2
_exptl_absorpt_coefficient_mu 1.029
_exptl_absorpt_correction_T_max 0.875
_exptl_absorpt_correction_T_min 0.779
_exptl_absorpt_correction_type 'empirical via \y scans (North et al., 1968)'
_exptl_crystal_colour colourless
_exptl_crystal_density_diffrn 1.452
_exptl_crystal_density_method 'not measured'
_exptl_crystal_description plate
_exptl_crystal_F_000 1504
_exptl_crystal_size_max 0.25
_exptl_crystal_size_mid 0.22
_exptl_crystal_size_min 0.13
_refine_diff_density_max 0.454
_refine_diff_density_min -0.321
_refine_ls_extinction_method none
_refine_ls_goodness_of_fit_all 1.218
_refine_ls_goodness_of_fit_obs 1.317
_refine_ls_hydrogen_treatment 'H atoms constrained'
_refine_ls_matrix_type full
_refine_ls_number_parameters 388
_refine_ls_number_reflns 5765
_refine_ls_number_restraints 0
_refine_ls_restrained_S_all 1.218
_refine_ls_restrained_S_obs 1.317
_refine_ls_R_factor_all 0.063
_refine_ls_R_factor_obs .040
_refine_ls_shift/esd_max -0.001
_refine_ls_shift/esd_mean 0.000
_refine_ls_structure_factor_coef Fsqd
_refine_ls_weighting_details 'w = 1/[\s^2^(Fo^2^)+(0.0120P)^2^+4.1072P] where P = (Fo^2^+2Fc^2^)/3'
_refine_ls_weighting_scheme calc
_refine_ls_wR_factor_all 0.077
_refine_ls_wR_factor_obs .072
_reflns_number_observed 4410
_reflns_number_total 5765
_reflns_observed_criterion I>2\s(I)
_cod_data_source_file vj1080.cif
_cod_data_source_block vj1080
_cod_depositor_comments
;
The following automatic conversions were performed:

'_refine_ls_weighting_scheme' value 'calc w =
1/[\s^2^(Fo^2^)+(0.0120P)^2^+4.1072P] where P = (Fo^2^+2Fc^2^)/3' was
changed to 'calc'. New tag '_refine_ls_weighting_details' was
created. The value of the new tag was set to 'w =
1/[\s^2^(Fo^2^)+(0.0120P)^2^+4.1072P] where P = (Fo^2^+2Fc^2^)/3'.

Automatic conversion script
Id: cif_fix_values 3143 2015-03-26 13:38:13Z robertas 
;
_cod_original_cell_volume 3414.2(17)
_cod_original_sg_symbol_H-M 'P 21/n'
_cod_database_code 2007491

loop_
_symmetry_equiv_pos_as_xyz
'x, y, z'
'-x+1/2, y+1/2, -z+1/2'
'-x, -y, -z'
'x-1/2, -y-1/2, z-1/2'

loop_
_atom_site_aniso_label
_atom_site_aniso_U_11
_atom_site_aniso_U_22
_atom_site_aniso_U_33
_atom_site_aniso_U_12
_atom_site_aniso_U_13
_atom_site_aniso_U_23
Sn .0405(2) .03519(14) .0464(2) -.00036(15) .00614(11) .00279(15)
Cl1 .0656(8) .0631(7) .0514(7) .0053(6) .0134(6) .0104(6)
Cl2 .0734(9) .0660(8) .0762(9) -.0053(7) -.0102(7) -.0206(7)
O1 .049(2) .072(2) .069(2) .029(2) .001(2) -.003(2)
O2 .037(2) .053(2) .078(2) .0105(15) .017(2) .004(2)
P1 .0378(6) .0446(6) .0442(6) .0094(5) .0041(5) .0004(5)
P2 .0362(6) .0368(6) .0470(6) .0048(5) .0079(5) .0000(5)
C1A .038(2) .048(2) .044(2) .002(2) .005(2) .003(2)
C1B .049(3) .055(3) .049(3) .005(2) .002(2) -.002(2)
C1C .054(3) .065(3) .070(4) .009(3) -.011(3) .006(3)
C1D .094(4) .085(4) .043(3) .000(4) -.012(3) .000(3)
C1E .081(4) .078(4) .048(3) .009(3) .004(3) -.013(3)
C1F .050(3) .061(3) .050(3) .007(2) .006(2) -.005(2)
C2A .033(2) .050(3) .044(3) .004(2) .002(2) .001(2)
C2B .063(3) .053(3) .052(3) -.004(3) .001(2) .007(2)
C2C .084(4) .076(4) .051(3) -.003(3) -.001(3) -.010(3)
C2D .064(4) .053(3) .095(4) .003(3) -.009(3) -.015(3)
C2E .073(4) .048(3) .097(5) -.002(3) -.015(3) .016(3)
C2F .067(3) .059(3) .055(3) -.002(3) -.011(2) .010(3)
C3A .047(3) .045(2) .037(2) -.003(2) .001(2) -.005(2)
C3B .054(3) .054(3) .060(3) -.002(2) .012(2) .000(2)
C3C .058(3) .090(4) .071(4) -.009(3) .020(3) -.014(3)
C3D .090(4) .089(4) .060(3) -.042(4) .023(3) -.007(3)
C3E .115(5) .056(3) .058(3) -.021(3) .005(3) .004(3)
C3F .074(3) .046(3) .054(3) -.002(3) .006(2) -.001(2)
C4A .047(3) .035(2) .045(2) -.002(2) .007(2) -.001(2)
C4B .059(3) .057(3) .057(3) .002(2) .008(2) -.012(2)
C4C .086(4) .092(4) .042(3) -.010(4) .005(3) -.012(3)
C4D .085(4) .086(4) .054(3) -.009(4) -.015(3) .017(3)
C4E .074(4) .090(4) .076(4) .033(3) -.013(3) .013(3)
C4F .068(3) .068(3) .054(3) .022(3) .008(3) .000(3)
C5A .049(3) .032(2) .043(2) .008(2) .008(2) .001(2)
C5B .060(3) .051(3) .052(3) -.006(2) .001(2) .002(2)
C5C .089(4) .054(3) .054(3) .010(3) .002(3) .013(3)
C5D .091(4) .037(3) .072(4) -.012(3) .016(3) .003(2)
C5E .061(3) .054(3) .088(4) -.017(3) -.003(3) .007(3)
C5F .056(3) .044(3) .075(3) -.001(2) -.001(3) .010(2)
C6A .042(2) .038(2) .041(2) .003(2) .003(2) .003(2)
C6B .059(3) .060(3) .063(3) -.009(3) .008(3) -.008(3)
C6C .082(4) .062(4) .075(4) -.023(3) -.003(3) -.018(3)
C6D .103(5) .062(3) .050(3) .019(3) -.008(3) -.016(3)
C6E .069(4) .078(4) .051(3) .017(3) .013(3) -.007(3)
C6F .048(3) .052(3) .053(3) .001(2) .009(2) -.007(2)

loop_
_atom_site_label
_atom_site_fract_x
_atom_site_fract_y
_atom_site_fract_z
_atom_site_U_iso_or_equiv
_atom_site_thermal_displace_type
_atom_site_calc_flag
_atom_site_refinement_flags
_atom_site_occupancy
_atom_site_disorder_group
_atom_site_type_symbol
Sn .94822(2) .56324(2) .22893(2) .04062(9) Uani d . 1 . Sn
Cl1 .97629(9) .63657(9) .10350(7) .0599(3) Uani d . 1 . Cl
Cl2 1.03400(10) .68834(10) .30592(8) .0720(4) Uani d . 1 . Cl
O1 1.0975(2) .4885(2) .2128(2) .0633(9) Uani d . 1 . O
O2 .8222(2) .6747(2) .2343(2) .0557(8) Uani d . 1 . O
P1 1.18067(7) .42312(8) .21156(6) .0421(3) Uani d . 1 . P
P2 .72155(7) .68915(8) .25149(6) .0399(3) Uani d . 1 . P
C1A 1.2277(3) .4034(3) .3068(2) .0432(10) Uani d . 1 . C
C1B 1.3012(3) .3409(3) .3238(3) .0512(12) Uani d . 1 . C
C1C 1.3336(3) .3303(4) .3982(3) .0633(14) Uani d . 1 . C
C1D 1.2929(4) .3813(4) .4554(3) .074(2) Uani d . 1 . C
C1E 1.2213(4) .4445(4) .4398(3) .0688(14) Uani d . 1 . C
C1F 1.1886(3) .4564(3) .3656(3) .0537(12) Uani d . 1 . C
C2A 1.1551(3) .3060(3) .1687(2) .0424(10) Uani d . 1 . C
C2B 1.1330(3) .3032(4) .0915(3) .0559(12) Uani d . 1 . C
C2C 1.1066(4) .2166(4) .0563(3) .0701(15) Uani d . 1 . C
C2D 1.1034(4) .1319(4) .0987(4) .071(2) Uani d . 1 . C
C2E 1.1249(4) .1332(4) .1747(4) .073(2) Uani d . 1 . C
C2F 1.1509(4) .2197(4) .2098(3) .0607(13) Uani d . 1 . C
C3A 1.2718(3) .4764(3) .1564(2) .0430(10) Uani d . 1 . C
C3B 1.3516(3) .4243(3) .1388(3) .0559(12) Uani d . 1 . C
C3C 1.4223(4) .4692(5) .1003(3) .073(2) Uani d . 1 . C
C3D 1.4141(4) .5652(5) .0788(3) .079(2) Uani d . 1 . C
C3E 1.3357(5) .6167(4) .0938(3) .076(2) Uani d . 1 . C
C3F 1.2637(3) .5734(3) .1328(3) .0579(12) Uani d . 1 . C
C4A .6587(3) .7297(3) .1672(2) .0422(10) Uani d . 1 . C
C4B .6955(3) .7083(4) .0969(3) .0575(13) Uani d . 1 . C
C4C .6517(4) .7412(4) .0309(3) .073(2) Uani d . 1 . C
C4D .5726(4) .7949(5) .0335(3) .075(2) Uani d . 1 . C
C4E .5354(4) .8160(5) .1022(3) .080(2) Uani d . 1 . C
C4F .5781(4) .7849(4) .1689(3) .0634(14) Uani d . 1 . C
C5A .6691(3) .5781(3) .2858(2) .0409(10) Uani d . 1 . C
C5B .7161(3) .5270(3) .3429(3) .0543(12) Uani d . 1 . C
C5C .6808(4) .4393(4) .3706(3) .0653(14) Uani d . 1 . C
C5D .5993(4) .4032(3) .3417(3) .0665(15) Uani d . 1 . C
C5E .5525(4) .4527(4) .2855(3) .0675(15) Uani d . 1 . C
C5F .5862(3) .5404(3) .2568(3) .0585(13) Uani d . 1 . C
C6A .7077(3) .7801(3) .3249(2) .0403(10) Uani d . 1 . C
C6B .7794(3) .8452(4) .3387(3) .0605(13) Uani d . 1 . C
C6C .7700(4) .9180(4) .3925(3) .073(2) Uani d . 1 . C
C6D .6902(4) .9263(4) .4330(3) .072(2) Uani d . 1 . C
C6E .6192(4) .8616(4) .4202(3) .0659(14) Uani d . 1 . C
C6F .6266(3) .7881(3) .3664(3) .0512(11) Uani d . 1 . C
H1B 1.3285 .3061 .2833 .050 Uiso d . 1 . H
H1C 1.3827 .2909 .4060 .050 Uiso d . 1 . H
H1D 1.3120 .3744 .5036 .050 Uiso d . 1 . H
H1E 1.1959 .4811 .4769 .050 Uiso d . 1 . H
H1F 1.1431 .4956 .3586 .050 Uiso d . 1 . H
H2B 1.1333 .3600 .0639 .050 Uiso d . 1 . H
H2C 1.0928 .2183 .0036 .050 Uiso d . 1 . H
H2D 1.0875 .0777 .0751 .050 Uiso d . 1 . H
H2E 1.1233 .0792 .2035 .050 Uiso d . 1 . H
H2F 1.1586 .2194 .2618 .050 Uiso d . 1 . H
H3B 1.3558 .3621 .1524 .050 Uiso d . 1 . H
H3C 1.4707 .4362 .0935 .050 Uiso d . 1 . H
H3D 1.4586 .5938 .0509 .050 Uiso d . 1 . H
H3E 1.3231 .6791 .0782 .050 Uiso d . 1 . H
H3F 1.2135 .6082 .1449 .050 Uiso d . 1 . H
H4B .7448 .6747 .0960 .050 Uiso d . 1 . H
H4C .6755 .7251 -.0120 .050 Uiso d . 1 . H
H4D .5452 .8194 -.0125 .050 Uiso d . 1 . H
H4E .4840 .8480 .1022 .050 Uiso d . 1 . H
H4F .5558 .7971 .2104 .050 Uiso d . 1 . H
H5B .7676 .5534 .3649 .050 Uiso d . 1 . H
H5C .7140 .4116 .4098 .050 Uiso d . 1 . H
H5D .5758 .3455 .3574 .050 Uiso d . 1 . H
H5E .4949 .4302 .2633 .050 Uiso d . 1 . H
H5F .5511 .5689 .2200 .050 Uiso d . 1 . H
H6B .8344 .8359 .3117 .050 Uiso d . 1 . H
H6C .8226 .9601 .4007 .050 Uiso d . 1 . H
H6D .6816 .9706 .4682 .050 Uiso d . 1 . H
H6E .5687 .8626 .4461 .050 Uiso d . 1 . H
H6F .5797 .7453 .3559 .050 Uiso d . 1 . H

loop_
_atom_type_symbol
_atom_type_description
_atom_type_scat_dispersion_real
_atom_type_scat_dispersion_imag
_atom_type_scat_source
Sn Sn -0.6537 1.4246 'International Tables Vol C Tables 4.2.6.8 and 6.1.1.4'
Cl Cl 0.1484 0.1585 'International Tables Vol C Tables 4.2.6.8 and 6.1.1.4'
C C 0.0033 0.0016 'International Tables Vol C Tables 4.2.6.8 and 6.1.1.4'
O O 0.0106 0.0060 'International Tables Vol C Tables 4.2.6.8 and 6.1.1.4'
P P 0.1023 0.0942 'International Tables Vol C Tables 4.2.6.8 and 6.1.1.4'
H H 0.0000 0.0000 'International Tables Vol C Tables 4.2.6.8 and 6.1.1.4'

loop_
_geom_angle_atom_site_label_1
_geom_angle_atom_site_label_2
_geom_angle_atom_site_label_3
_geom_angle
_geom_angle_publ_flag
O2 Sn O1 164.78(11) yes
O2 Sn Cl1 85.22(8) yes
O1 Sn Cl1 84.35(9) yes
O2 Sn Cl2 84.83(9) yes
O1 Sn Cl2 85.44(9) yes
Cl1 Sn Cl2 96.78(5) yes
P1 O1 Sn 167.2(2) yes
P2 O2 Sn 146.8(2) yes
O1 P1 C2A 112.3(2) yes
O1 P1 C3A 111.2(2) yes
C2A P1 C3A 106.1(2) ?
O1 P1 C1A 111.0(2) yes
C2A P1 C1A 108.9(2) ?
C3A P1 C1A 107.1(2) ?
O2 P2 C5A 111.8(2) yes
O2 P2 C6A 110.9(2) yes
C5A P2 C6A 106.6(2) ?
O2 P2 C4A 110.1(2) yes
C5A P2 C4A 109.0(2) ?
C6A P2 C4A 108.3(2) ?
C1B C1A C1F 118.7(4) ?
C1B C1A P1 123.8(3) ?
C1F C1A P1 117.4(3) ?
C1C C1B C1A 120.4(4) ?
C1C C1B H1B 121.2(5) ?
C1A C1B H1B 118.4(4) ?
C1D C1C C1B 120.0(5) ?
C1D C1C H1C 123.0(6) ?
C1B C1C H1C 117.0(5) ?
C1C C1D C1E 120.6(5) ?
C1C C1D H1D 121.3(6) ?
C1E C1D H1D 118.2(6) ?
C1D C1E C1F 120.0(5) ?
C1D C1E H1E 121.3(5) ?
C1F C1E H1E 118.6(6) ?
C1E C1F C1A 120.2(4) ?
C1E C1F H1F 116.9(5) ?
C1A C1F H1F 122.9(5) ?
C2F C2A C2B 118.4(4) yes
C2F C2A P1 123.2(3) ?
C2B C2A P1 118.3(3) ?
C2C C2B C2A 121.0(4) ?
C2C C2B H2B 119.5(5) ?
C2A C2B H2B 119.4(5) ?
C2D C2C C2B 119.2(5) ?
C2D C2C H2C 122.9(6) ?
C2B C2C H2C 117.9(6) ?
C2E C2D C2C 120.5(5) ?
C2E C2D H2D 121.7(6) ?
C2C C2D H2D 117.7(6) ?
C2D C2E C2F 120.2(5) ?
C2D C2E H2E 122.3(6) ?
C2F C2E H2E 117.5(6) ?
C2E C2F C2A 120.6(4) ?
C2E C2F H2F 117.8(5) ?
C2A C2F H2F 121.2(5) ?
C3B C3A C3F 118.9(4) ?
C3B C3A P1 122.0(3) ?
C3F C3A P1 119.1(3) ?
C3C C3B C3A 120.4(5) ?
C3C C3B H3B 120.8(5) ?
C3A C3B H3B 118.8(4) ?
C3D C3C C3B 120.0(5) ?
C3D C3C H3C 122.7(6) ?
C3B C3C H3C 117.2(6) ?
C3E C3D C3C 120.5(5) ?
C3E C3D H3D 119.0(7) ?
C3C C3D H3D 120.3(7) ?
C3D C3E C3F 120.6(5) ?
C3D C3E H3E 125.7(7) ?
C3F C3E H3E 113.6(7) ?
C3E C3F C3A 119.5(5) ?
C3E C3F H3F 120.6(5) ?
C3A C3F H3F 119.8(5) ?
C4B C4A C4F 118.2(4) yes
C4B C4A P2 118.1(3) ?
C4F C4A P2 123.6(3) ?
C4C C4B C4A 120.1(5) ?
C4C C4B H4B 121.8(5) ?
C4A C4B H4B 118.0(5) ?
C4D C4C C4B 121.0(5) ?
C4D C4C H4C 121.2(6) ?
C4B C4C H4C 117.8(7) ?
C4C C4D C4E 119.5(5) ?
C4C C4D H4D 119.5(6) ?
C4E C4D H4D 120.9(7) ?
C4D C4E C4F 120.7(5) ?
C4D C4E H4E 117.7(6) ?
C4F C4E H4E 121.6(6) ?
C4E C4F C4A 120.4(5) ?
C4E C4F H4F 121.1(5) ?
C4A C4F H4F 118.5(5) ?
C5B C5A C5F 118.8(4) ?
C5B C5A P2 117.5(3) ?
C5F C5A P2 123.6(3) ?
C5A C5B C5C 120.6(4) ?
C5A C5B H5B 119.5(5) ?
C5C C5B H5B 119.7(5) ?
C5D C5C C5B 119.9(5) ?
C5D C5C H5C 124.4(6) ?
C5B C5C H5C 115.5(6) ?
C5C C5D C5E 120.0(4) ?
C5C C5D H5D 121.9(6) ?
C5E C5D H5D 118.1(6) ?
C5D C5E C5F 121.2(5) yes
C5D C5E H5E 123.1(5) ?
C5F C5E H5E 115.8(5) ?
C5A C5F C5E 119.4(4) ?
C5A C5F H5F 124.7(5) ?
C5E C5F H5F 115.9(5) ?
C6B C6A C6F 119.4(4) ?
C6B C6A P2 118.3(3) ?
C6F C6A P2 122.3(3) ?
C6C C6B C6A 119.9(5) ?
C6C C6B H6B 122.8(5) ?
C6A C6B H6B 117.3(5) ?
C6D C6C C6B 120.9(5) ?
C6D C6C H6C 122.8(6) ?
C6B C6C H6C 116.3(6) yes
C6E C6D C6C 119.7(5) ?
C6E C6D H6D 116.4(6) ?
C6C C6D H6D 124.0(7) ?
C6D C6E C6F 120.7(5) ?
C6D C6E H6E 122.5(6) ?
C6F C6E H6E 116.7(6) ?
C6E C6F C6A 119.5(4) ?
C6E C6F H6F 122.4(5) ?
C6A C6F H6F 118.1(4) ?

loop_
_geom_bond_atom_site_label_1
_geom_bond_atom_site_label_2
_geom_bond_site_symmetry_2
_geom_bond_distance
_geom_bond_publ_flag
Sn O2 . 2.364(3) yes
Sn O1 . 2.394(3) yes
Sn Cl1 . 2.4520(10) yes
Sn Cl2 . 2.4800(10) yes
O1 P1 . 1.489(3) yes
O2 P2 . 1.495(3) yes
P1 C2A . 1.795(4) yes
P1 C3A . 1.796(4) yes
P1 C1A . 1.804(4) yes
P2 C5A . 1.797(4) yes
P2 C6A . 1.798(4) yes
P2 C4A . 1.799(4) yes
C1A C1B . 1.382(6) ?
C1A C1F . 1.384(6) ?
C1B C1C . 1.381(6) ?
C1B H1B . .944(4) ?
C1C C1D . 1.359(7) ?
C1C H1C . .893(5) ?
C1D C1E . 1.363(7) ?
C1D H1D . .886(5) ?
C1E C1F . 1.381(6) ?
C1E H1E . .902(5) ?
C1F H1F . .849(5) ?
C2A C2F . 1.378(6) ?
C2A C2B . 1.381(6) ?
C2B C2C . 1.378(7) ?
C2B H2B . .912(5) ?
C2C C2D . 1.371(7) ?
C2C H2C . .940(5) ?
C2D C2E . 1.359(7) ?
C2D H2D . .872(5) ?
C2E C2F . 1.374(7) ?
C2E H2E . .892(5) ?
C2F H2F . .913(5) ?
C3A C3B . 1.385(6) ?
C3A C3F . 1.387(6) ?
C3B C3C . 1.374(7) ?
C3B H3B . .881(5) ?
C3C C3D . 1.363(8) ?
C3C H3C . .837(5) ?
C3D C3E . 1.356(8) ?
C3D H3D . .901(5) ?
C3E C3F . 1.382(7) ?
C3E H3E . .908(6) ?
C3F H3F . .891(5) ?
C4A C4B . 1.380(6) ?
C4A C4F . 1.380(6) ?
C4B C4C . 1.378(7) ?
C4B H4B . .843(5) ?
C4C C4D . 1.350(8) ?
C4C H4C . .860(5) ?
C4D C4E . 1.356(7) ?
C4D H4D . .949(5) ?
C4E C4F . 1.374(7) ?
C4E H4E . .856(5) ?
C4F H4F . .818(5) ?
C5A C5B . 1.380(6) ?
C5A C5F . 1.381(6) ?
C5B C5C . 1.388(7) ?
C5B H5B . .901(5) ?
C5C C5D . 1.356(7) ?
C5C H5C . .907(5) ?
C5D C5E . 1.358(7) ?
C5D H5D . .899(5) ?
C5E C5F . 1.384(6) ?
C5E H5E . .955(5) ?
C5F H5F . .898(5) ?
C6A C6B . 1.375(6) ?
C6A C6F . 1.389(6) ?
C6B C6C . 1.374(7) ?
C6B H6B . .938(5) ?
C6C C6D . 1.364(7) ?
C6C H6C . .957(5) ?
C6D C6E . 1.362(7) ?
C6D H6D . .873(5) ?
C6E C6F . 1.378(6) ?
C6E H6E . .864(5) ?
C6F H6F . .905(5) ?
